data_1551865
loop_
_publ_author_name
'Portalone, Gustavo'

_publ_section_title
;
 6-Methyluracil: a redetermination of polymorph (II)
;
_journal_coeditor_code RZ4031
_journal_issue 6
_journal_name_full IUCrData
_journal_page_first x190861
_journal_paper_doi 10.1107/S2414314619008617
_journal_volume 4
_journal_year 2019
_chemical_formula_iupac 'C5 H6 N2 O2'
_chemical_formula_moiety 'C5 H6 N2 O2'
_chemical_formula_sum 'C5 H6 N2 O2'
_chemical_formula_weight 126.12
_chemical_name_systematic
;
6-Methyluracil
;
_space_group_crystal_system monoclinic
_space_group_IT_number 15
_space_group_name_Hall '-C 2yc'
_space_group_name_H-M_alt 'C 1 2/c 1'
_symmetry_space_group_name_Hall '-C 2yc'
_symmetry_space_group_name_H-M 'C 1 2/c 1'
_atom_sites_solution_hydrogens mixed
_atom_sites_solution_primary direct
_atom_sites_solution_secondary difmap
_audit_creation_method SHELXL-2014/7
_cell_angle_alpha 90
_cell_angle_beta 110.95(2)
_cell_angle_gamma 90
_cell_formula_units_Z 8
_cell_length_a 20.572(3)
_cell_length_b 3.9052(5)
_cell_length_c 14.811(3)
_cell_measurement_reflns_used 2315
_cell_measurement_temperature 298(2)
_cell_measurement_theta_max 30.5514
_cell_measurement_theta_min 2.9395
_cell_volume 1111.2(3)
_computing_cell_refinement
;
CrysAlis PRO (Agilent, 2014)
;
_computing_data_collection
;
CrysAlis PRO (Agilent, 2014)
;
_computing_data_reduction
;
CrysAlis PRO (Agilent, 2014)
;
_computing_molecular_graphics
;
WinGX (Farrugia, 2012)
;
_computing_publication_material
;
WinGX (Farrugia, 2012)
;
_computing_structure_refinement
;
SHELXL2014 (Sheldrick, 2015)
;
_computing_structure_solution
;
SIR2004 (Burla <i>et al.</i>,  2005)
;
_diffrn_ambient_temperature 298(2)
_diffrn_detector 'CCD plate'
_diffrn_detector_area_resol_mean 16.0696
_diffrn_measured_fraction_theta_full 0.999
_diffrn_measured_fraction_theta_max 0.999
_diffrn_measurement_device 'four-circle diffractometer'
_diffrn_measurement_device_type 'Agilent Xcalibur Sapphire3'
_diffrn_measurement_method '\w and \f'
_diffrn_radiation_monochromator graphite
_diffrn_radiation_probe x-ray
_diffrn_radiation_type 'Mo K\a'
_diffrn_radiation_wavelength 0.710689
_diffrn_reflns_av_R_equivalents 0.0441
_diffrn_reflns_av_unetI/netI 0.0273
_diffrn_reflns_limit_h_max 27
_diffrn_reflns_limit_h_min -27
_diffrn_reflns_limit_k_max 5
_diffrn_reflns_limit_k_min -5
_diffrn_reflns_limit_l_max 19
_diffrn_reflns_limit_l_min -19
_diffrn_reflns_number 8110
_diffrn_reflns_theta_full 25.240
_diffrn_reflns_theta_max 28.489
_diffrn_reflns_theta_min 2.945
_diffrn_source 'fine-focus sealed X-ray tube'
_exptl_absorpt_coefficient_mu 0.119
_exptl_absorpt_correction_T_max 1.00000
_exptl_absorpt_correction_T_min 0.77012
_exptl_absorpt_correction_type multi-scan
_exptl_absorpt_process_details
;
(CrysAlis PRO; Agilent, 2014)
;
_exptl_crystal_colour colourless
_exptl_crystal_density_diffrn 1.508
_exptl_crystal_description tablets
_exptl_crystal_F_000 528
_exptl_crystal_size_max 0.140
_exptl_crystal_size_mid 0.110
_exptl_crystal_size_min 0.080
_refine_diff_density_max 0.265
_refine_diff_density_min -0.167
_refine_ls_extinction_method none
_refine_ls_goodness_of_fit_ref 1.109
_refine_ls_hydrogen_treatment mixed
_refine_ls_matrix_type full
_refine_ls_number_parameters 91
_refine_ls_number_reflns 1400
_refine_ls_number_restraints 0
_refine_ls_restrained_S_all 1.109
_refine_ls_R_factor_all 0.0582
_refine_ls_R_factor_gt 0.0483
_refine_ls_shift/su_max 0.000
_refine_ls_shift/su_mean 0.000
_refine_ls_structure_factor_coef Fsqd
_refine_ls_weighting_details 'w=1/[\s^2^(Fo^2^)+(0.0609P)^2^+0.4161P] where P=(Fo^2^+2Fc^2^)/3'
_refine_ls_weighting_scheme calc
_refine_ls_wR_factor_gt 0.1255
_refine_ls_wR_factor_ref 0.1333
_reflns_number_gt 1154
_reflns_number_total 1400
_reflns_threshold_expression 'I > 2\s(I)'
_cod_data_source_file rz4031sup1.cif
_cod_data_source_block I
_cod_original_cell_volume 1111.2(4)
_cod_database_code 1551865
_shelx_space_group_comment
;
The symmetry employed for this shelxl refinement is uniquely defined
by the following loop, which should always be used as a source of
symmetry information in preference to the above space-group names.
They are only intended as comments.
;
_shelx_estimated_absorpt_t_min 0.984
_shelx_estimated_absorpt_t_max 0.991

loop_
_space_group_symop_operation_xyz
'x, y, z'
'-x, y, -z+1/2'
'x+1/2, y+1/2, z'
'-x+1/2, y+1/2, -z+1/2'
'-x, -y, -z'
'x, -y, z-1/2'
'-x+1/2, -y+1/2, -z'
'x+1/2, -y+1/2, z-1/2'

loop_
_atom_site_type_symbol
_atom_site_label
_atom_site_fract_x
_atom_site_fract_y
_atom_site_fract_z
_atom_site_U_iso_or_equiv
_atom_site_adp_type
_atom_site_calc_flag
_atom_site_occupancy
O O1 0.06097(6) 0.5147(3) -0.06247(9) 0.0486(4) Uani d 1
O O2 0.26885(6) 0.0108(3) 0.10454(9) 0.0468(3) Uani d 1
N N1 0.07366(7) 0.2401(3) 0.07840(9) 0.0380(3) Uani d 1
H H1 0.0293(10) 0.304(5) 0.0715(13) 0.049(5) Uiso d 1
C C2 0.09750(8) 0.3466(4) 0.00759(11) 0.0366(4) Uani d 1
N N3 0.16426(6) 0.2545(3) 0.02038(9) 0.0361(3) Uani d 1
H H3 0.1820(10) 0.333(5) -0.0258(15) 0.057(5) Uiso d 1
C C4 0.20846(7) 0.0710(4) 0.09840(11) 0.0357(4) Uani d 1
C C5 0.17907(7) -0.0298(4) 0.16844(11) 0.0372(4) Uani d 1
H H5 0.2066 -0.1641 0.2240 0.045 Uiso calc 1
C C6 0.11357(8) 0.0595(4) 0.15811(11) 0.0359(4) Uani d 1
C C7 0.08038(9) -0.0227(5) 0.23014(13) 0.0488(5) Uani d 1
H H7A 0.1100 -0.1790 0.2783 0.073 Uiso calc 1
H H7B 0.0354 -0.1289 0.1975 0.073 Uiso calc 1
H H7C 0.0742 0.1864 0.2615 0.073 Uiso calc 1

loop_
_atom_site_aniso_label
_atom_site_aniso_U_11
_atom_site_aniso_U_22
_atom_site_aniso_U_33
_atom_site_aniso_U_12
_atom_site_aniso_U_13
_atom_site_aniso_U_23
O1 0.0372(6) 0.0662(8) 0.0451(7) 0.0128(5) 0.0178(5) 0.0152(5)
O2 0.0319(6) 0.0639(8) 0.0475(7) 0.0091(5) 0.0178(5) 0.0105(5)
N1 0.0300(7) 0.0451(7) 0.0423(7) 0.0023(5) 0.0171(5) 0.0025(6)
C2 0.0312(7) 0.0414(8) 0.0387(8) 0.0008(6) 0.0142(6) -0.0007(6)
N3 0.0308(6) 0.0435(7) 0.0365(7) 0.0021(5) 0.0150(5) 0.0031(5)
C4 0.0304(7) 0.0389(7) 0.0383(8) -0.0006(6) 0.0130(6) -0.0022(6)
C5 0.0344(8) 0.0416(8) 0.0359(8) 0.0005(6) 0.0129(6) 0.0038(6)
C6 0.0369(8) 0.0356(7) 0.0385(8) -0.0035(6) 0.0174(6) -0.0016(6)
C7 0.0496(10) 0.0552(10) 0.0519(11) -0.0006(7) 0.0308(8) 0.0042(7)

loop_
_atom_type_symbol
_atom_type_description
_atom_type_scat_dispersion_real
_atom_type_scat_dispersion_imag
_atom_type_scat_source
C C 0.0033 0.0016 'International Tables Vol C Tables 4.2.6.8 and 6.1.1.4'
H H 0.0000 0.0000 'International Tables Vol C Tables 4.2.6.8 and 6.1.1.4'
N N 0.0061 0.0033 'International Tables Vol C Tables 4.2.6.8 and 6.1.1.4'
O O 0.0106 0.0060 'International Tables Vol C Tables 4.2.6.8 and 6.1.1.4'

loop_
_geom_angle_atom_site_label_1
_geom_angle_atom_site_label_2
_geom_angle_atom_site_label_3
_geom_angle
C6 N1 C2 123.21(13)
C6 N1 H1 120.2(12)
C2 N1 H1 116.6(12)
O1 C2 N3 122.54(14)
O1 C2 N1 121.93(14)
N3 C2 N1 115.53(14)
C2 N3 C4 125.36(13)
C2 N3 H3 116.6(12)
C4 N3 H3 117.9(12)
O2 C4 N3 120.14(14)
O2 C4 C5 124.69(14)
N3 C4 C5 115.16(13)
C6 C5 C4 120.79(14)
C6 C5 H5 119.6
C5 C6 N1 119.92(14)
C5 C6 C7 123.91(15)
N1 C6 C7 116.16(13)
C6 C7 H7A 109.5
C6 C7 H7B 109.5
H7A C7 H7B 109.5
C6 C7 H7C 109.5
H7A C7 H7C 109.5
H7B C7 H7C 109.5

loop_
_geom_bond_atom_site_label_1
_geom_bond_atom_site_label_2
_geom_bond_distance
O1 C2 1.2308(19)
O2 C4 1.2352(18)
N1 C6 1.368(2)
N1 C2 1.372(2)
N1 H1 0.91(2)
C2 N3 1.3657(19)
N3 C4 1.3872(19)
N3 H3 0.93(2)
C4 C5 1.430(2)
C5 C6 1.347(2)
C5 H5 0.9700
C6 C7 1.493(2)
C7 H7A 0.9701
C7 H7B 0.9701
C7 H7C 0.9701

loop_
_geom_hbond_atom_site_label_D
_geom_hbond_atom_site_label_H
_geom_hbond_atom_site_label_A
_geom_hbond_site_symmetry_A
_geom_hbond_distance_DH
_geom_hbond_distance_HA
_geom_hbond_distance_DA
_geom_hbond_angle_DHA
N1 H1 O1 5_565 0.91(2) 1.95(2) 2.8594(17) 174.0(16)
N3 H3 O2 7 0.93(2) 1.90(2) 2.8246(18) 171.5(18)

loop_
_geom_torsion_atom_site_label_1
_geom_torsion_atom_site_label_2
_geom_torsion_atom_site_label_3
_geom_torsion_atom_site_label_4
_geom_torsion
C6 N1 C2 O1 -178.53(14)
C6 N1 C2 N3 1.3(2)
O1 C2 N3 C4 178.78(14)
N1 C2 N3 C4 -1.0(2)
C2 N3 C4 O2 -177.57(14)
C2 N3 C4 C5 1.2(2)
O2 C4 C5 C6 177.08(14)
N3 C4 C5 C6 -1.6(2)
C4 C5 C6 N1 1.9(2)
C4 C5 C6 C7 -177.22(14)
C2 N1 C6 C5 -1.8(2)
C2 N1 C6 C7 177.42(14)

_cod_database_fobs_code 1551865
